data_1560871
loop_
_publ_author_name
'Cramer, Alisha J.'
'Cole, Jacqueline M.'

_publ_section_title
;
 Host-guest prospects of neodymium and gadolinium ultraphosphate
 frameworks for nuclear waste storage: Multi-temperature topological
 analysis of nanoporous cages in RP5O14
;
_journal_name_full 'Journal of Solid State Chemistry'
_journal_page_first 250
_journal_page_last 257
_journal_paper_doi 10.1016/j.jssc.2018.07.020
_journal_volume 266
_journal_year 2018
_chemical_formula_sum 'Gd O14 P5'
_chemical_formula_weight 536.10
_space_group_IT_number 14
_space_group_name_Hall '-P 2ybc'
_space_group_name_H-M_alt 'P 1 21/c 1'
_symmetry_cell_setting monoclinic
_symmetry_space_group_name_H-M 'P 1 21/c 1'
_atom_sites_solution_hydrogens none
_atom_sites_solution_primary direct
_atom_sites_solution_secondary difmap
_audit_creation_method SHELXL-97
_cell_angle_alpha 90.00
_cell_angle_beta 90.24(3)
_cell_angle_gamma 90.00
_cell_formula_units_Z 4
_cell_length_a 8.7270(17)
_cell_length_b 8.9200(18)
_cell_length_c 12.949(3)
_cell_measurement_reflns_used 512
_cell_measurement_temperature 330(2)
_cell_measurement_theta_max 28.28
_cell_measurement_theta_min 2.0
_cell_volume 1008.0(4)
_computing_cell_refinement
;
Rigaku CrystalClear-SM Expert 2.0
;
_computing_data_collection 'Rigaku CrystalClear-SM Expert 2.0'
_computing_data_reduction
;
Rigaku CrystalClear-SM Expert 2.0
;
_computing_molecular_graphics
;
SHELXTL-PLUS (Sheldrick, 1995)
;
_computing_publication_material 'SHELXL-97 (Sheldrick, 1997)'
_computing_structure_refinement 'SHELXL-97 (Sheldrick, 1997)'
_computing_structure_solution 'SHELXS-97 (Sheldrick, 1990)'
_diffrn_ambient_temperature 330(2)
_diffrn_measured_fraction_theta_full 0.795
_diffrn_measured_fraction_theta_max 0.795
_diffrn_measurement_device_type 'Rigaku Saturn 724+ CCD'
_diffrn_measurement_method '\w scans'
_diffrn_radiation_monochromator graphite
_diffrn_radiation_source 'fine-focus sealed tube'
_diffrn_radiation_type MoK\a
_diffrn_radiation_wavelength 0.71073
_diffrn_reflns_av_R_equivalents 0.0415
_diffrn_reflns_av_sigmaI/netI 0.0233
_diffrn_reflns_limit_h_max 9
_diffrn_reflns_limit_h_min -11
_diffrn_reflns_limit_k_max 12
_diffrn_reflns_limit_k_min -9
_diffrn_reflns_limit_l_max 16
_diffrn_reflns_limit_l_min -17
_diffrn_reflns_number 4450
_diffrn_reflns_theta_full 30.68
_diffrn_reflns_theta_max 30.68
_diffrn_reflns_theta_min 1.57
_diffrn_standards_decay_% 0
_diffrn_standards_interval_count 0
_diffrn_standards_interval_time 0
_diffrn_standards_number 0
_exptl_absorpt_coefficient_mu 7.462
_exptl_absorpt_correction_T_max 0.105
_exptl_absorpt_correction_T_min 0.069
_exptl_absorpt_correction_type empirical
_exptl_absorpt_process_details
;
T. Higashi, ABSCOR, empirical absorption correction
;
_exptl_crystal_colour colourless
_exptl_crystal_density_diffrn 3.533
_exptl_crystal_density_method 'not measured'
_exptl_crystal_description block
_exptl_crystal_F_000 1004
_exptl_crystal_size_max 0.4
_exptl_crystal_size_mid 0.4
_exptl_crystal_size_min 0.3
_refine_diff_density_max 1.504
_refine_diff_density_min -1.344
_refine_diff_density_rms 0.302
_refine_ls_extinction_coef 0.0177(13)
_refine_ls_extinction_expression Fc^*^=kFc[1+0.001xFc^2^\l^3^/sin(2\q)]^-1/4^
_refine_ls_extinction_method SHELXL
_refine_ls_goodness_of_fit_ref 1.105
_refine_ls_hydrogen_treatment none
_refine_ls_matrix_type full
_refine_ls_number_parameters 183
_refine_ls_number_reflns 2492
_refine_ls_number_restraints 0
_refine_ls_restrained_S_all 1.105
_refine_ls_R_factor_all 0.0421
_refine_ls_R_factor_gt 0.0418
_refine_ls_shift/su_max 0.001
_refine_ls_shift/su_mean 0.000
_refine_ls_structure_factor_coef Fsqd
_refine_ls_weighting_details 'calc w=1/[\s^2^(Fo^2^)+(0.0823P)^2^+3.7846P] where P=(Fo^2^+2Fc^2^)/3'
_refine_ls_weighting_scheme calc
_refine_ls_wR_factor_gt 0.1158
_refine_ls_wR_factor_ref 0.1164
_reflns_number_gt 2468
_reflns_number_total 2492
_reflns_threshold_expression >2sigma(I)
_cod_data_source_file 2gd330d-1a.cif
_cod_data_source_block 2gd330d-1a
_cod_original_cell_volume 1008.0(3)
_cod_original_sg_symbol_H-M P2(1)/c
_cod_database_code 1560871

loop_
_symmetry_equiv_pos_as_xyz
'x, y, z'
'-x, y+1/2, -z+1/2'
'-x, -y, -z'
'x, -y-1/2, z-1/2'

loop_
_atom_site_label
_atom_site_type_symbol
_atom_site_fract_x
_atom_site_fract_y
_atom_site_fract_z
_atom_site_U_iso_or_equiv
_atom_site_adp_type
_atom_site_occupancy
_atom_site_symmetry_multiplicity
_atom_site_calc_flag
_atom_site_refinement_flags
_atom_site_disorder_assembly
_atom_site_disorder_group
Gd1 Gd 0.72278(3) 0.19029(2) 1.001144(19) 0.00846(15) Uani 1 1 d . . .
P1 P 0.24435(16) 0.45304(15) 0.83472(10) 0.0087(3) Uani 1 1 d . . .
P2 P 0.22817(17) 0.44901(14) 1.16436(10) 0.0084(3) Uani 1 1 d . . .
P3 P 0.31459(16) 0.24481(14) 0.99987(10) 0.0088(2) Uani 1 1 d . . .
P4 P 0.00619(17) 0.50267(15) 0.67229(9) 0.0083(2) Uani 1 1 d . . .
P5 P 0.50697(17) 0.50488(16) 0.70243(10) 0.0095(3) Uani 1 1 d . . .
O1 O 0.3749(5) 0.4036(5) 1.2267(3) 0.0166(8) Uani 1 1 d . . .
O2 O 0.2067(6) 0.3135(4) 1.0892(4) 0.0147(9) Uani 1 1 d . . .
O3 O 0.4695(5) 0.3128(4) 1.0043(4) 0.0140(8) Uani 1 1 d . . .
O4 O 0.2221(6) 0.3093(4) 0.9016(4) 0.0122(8) Uani 1 1 d . . .
O5 O 0.7782(6) 0.4051(5) 1.1112(3) 0.0188(8) Uani 1 1 d . . .
O6 O 0.1309(5) 0.4193(4) 0.7441(3) 0.0150(8) Uani 1 1 d . . .
O7 O 0.9184(5) 0.1175(5) 1.1208(3) 0.0161(8) Uani 1 1 d . . .
O8 O 0.9205(5) 0.1233(5) 0.8869(3) 0.0156(8) Uani 1 1 d . . .
O9 O 0.5879(5) 0.3830(5) 0.6492(3) 0.0176(8) Uani 1 1 d . . .
O10 O 0.2905(5) 0.0815(5) 1.0004(3) 0.0174(9) Uani 1 1 d . . .
O11 O 0.4070(5) 0.4254(5) 0.7896(3) 0.0170(8) Uani 1 1 d . . .
O12 O 0.0934(5) 0.4171(5) 1.2391(3) 0.0155(8) Uani 1 1 d . . .
O13 O 0.7683(6) 0.4034(5) 0.8850(3) 0.0205(9) Uani 1 1 d . . .
O14 O 0.4142(5) 0.6179(5) 0.6483(3) 0.0165(8) Uani 1 1 d . . .

loop_
_atom_site_aniso_label
_atom_site_aniso_U_11
_atom_site_aniso_U_22
_atom_site_aniso_U_33
_atom_site_aniso_U_23
_atom_site_aniso_U_13
_atom_site_aniso_U_12
Gd1 0.0085(2) 0.00792(19) 0.00898(19) -0.00016(6) 0.00027(12) 0.00016(6)
P1 0.0078(7) 0.0091(5) 0.0090(6) 0.0004(4) 0.0001(4) -0.0004(4)
P2 0.0075(6) 0.0084(5) 0.0092(5) 0.0004(4) 0.0010(4) 0.0002(4)
P3 0.0104(5) 0.0071(5) 0.0091(5) -0.0006(4) 0.0003(4) 0.0005(4)
P4 0.0077(5) 0.0095(5) 0.0078(5) 0.0007(4) 0.0000(5) 0.0002(4)
P5 0.0079(6) 0.0116(5) 0.0089(5) 0.0001(4) 0.0007(5) -0.0001(4)
O1 0.015(2) 0.0127(17) 0.022(2) -0.0030(14) -0.0067(16) -0.0004(15)
O2 0.012(2) 0.020(2) 0.0126(19) -0.0057(13) 0.0021(17) -0.0034(14)
O3 0.0090(19) 0.0153(18) 0.0177(19) -0.0012(13) 0.0018(17) 0.0026(12)
O4 0.011(2) 0.0134(19) 0.0118(18) 0.0022(12) -0.0008(16) -0.0045(13)
O5 0.024(2) 0.0098(16) 0.022(2) -0.0064(15) -0.0030(17) 0.0004(16)
O6 0.017(2) 0.0140(17) 0.0135(17) -0.0040(14) -0.0089(15) 0.0025(15)
O7 0.0132(19) 0.0155(18) 0.0195(18) 0.0016(14) -0.0032(15) 0.0031(15)
O8 0.0161(19) 0.0164(18) 0.0142(17) -0.0042(14) 0.0058(15) 0.0018(15)
O9 0.019(2) 0.0182(18) 0.0157(18) -0.0035(15) 0.0046(16) 0.0032(16)
O10 0.023(2) 0.0069(16) 0.022(2) -0.0006(13) 0.002(2) -0.0019(14)
O11 0.009(2) 0.0206(19) 0.021(2) 0.0076(15) 0.0042(15) 0.0024(15)
O12 0.017(2) 0.0136(17) 0.0156(18) -0.0039(14) 0.0100(15) -0.0019(15)
O13 0.025(2) 0.0129(18) 0.024(2) 0.0064(15) 0.0049(18) 0.0016(17)
O14 0.017(2) 0.0184(18) 0.0145(17) 0.0042(14) -0.0020(15) 0.0021(16)

loop_
_atom_type_symbol
_atom_type_description
_atom_type_scat_dispersion_real
_atom_type_scat_dispersion_imag
_atom_type_scat_source
O O 0.0106 0.0060 'International Tables Vol C Tables 4.2.6.8 and 6.1.1.4'
P P 0.1023 0.0942 'International Tables Vol C Tables 4.2.6.8 and 6.1.1.4'
Gd Gd -0.1653 3.9035 'International Tables Vol C Tables 4.2.6.8 and 6.1.1.4'

loop_
_geom_angle_atom_site_label_1
_geom_angle_atom_site_label_2
_geom_angle_atom_site_label_3
_geom_angle
_geom_angle_site_symmetry_1
_geom_angle_site_symmetry_3
O9 Gd1 O8 144.48(16) 4_566 .
O9 Gd1 O14 109.86(15) 4_566 2_646
O8 Gd1 O14 77.61(15) . 2_646
O9 Gd1 O7 75.76(16) 4_566 .
O8 Gd1 O7 79.33(14) . .
O14 Gd1 O7 144.57(16) 2_646 .
O9 Gd1 O10 72.82(14) 4_566 3_657
O8 Gd1 O10 77.07(14) . 3_657
O14 Gd1 O10 72.30(14) 2_646 3_657
O7 Gd1 O10 76.59(14) . 3_657
O9 Gd1 O5 80.80(16) 4_566 .
O8 Gd1 O5 115.03(16) . .
O14 Gd1 O5 142.53(15) 2_646 .
O7 Gd1 O5 72.24(15) . .
O10 Gd1 O5 143.14(14) 3_657 .
O9 Gd1 O13 142.99(16) 4_566 .
O8 Gd1 O13 72.00(15) . .
O14 Gd1 O13 78.01(16) 2_646 .
O7 Gd1 O13 119.34(16) . .
O10 Gd1 O13 140.83(14) 3_657 .
O5 Gd1 O13 73.59(17) . .
O9 Gd1 O3 69.97(15) 4_566 .
O8 Gd1 O3 141.44(15) . .
O14 Gd1 O3 71.57(15) 2_646 .
O7 Gd1 O3 138.37(15) . .
O10 Gd1 O3 113.57(14) 3_657 .
O5 Gd1 O3 79.50(15) . .
O13 Gd1 O3 79.32(15) . .
O5 P1 O11 116.3(3) 3_667 .
O5 P1 O4 115.4(3) 3_667 .
O11 P1 O4 101.2(3) . .
O5 P1 O6 116.2(3) 3_667 .
O11 P1 O6 105.3(2) . .
O4 P1 O6 100.3(2) . .
O13 P2 O12 117.0(3) 3_667 .
O13 P2 O2 115.3(3) 3_667 .
O12 P2 O2 99.0(3) . .
O13 P2 O1 116.1(3) 3_667 .
O12 P2 O1 104.5(2) . .
O2 P2 O1 102.5(3) . .
O10 P3 O3 122.3(2) . .
O10 P3 O4 106.6(2) . .
O3 P3 O4 109.8(2) . .
O10 P3 O2 106.7(2) . .
O3 P3 O2 110.6(2) . .
O4 P3 O2 97.9(3) . .
O8 P4 O7 121.5(2) 2_656 4_465
O8 P4 O12 106.5(2) 2_656 3_567
O7 P4 O12 111.4(2) 4_465 3_567
O8 P4 O6 110.2(3) 2_656 .
O7 P4 O6 105.9(2) 4_465 .
O12 P4 O6 99.2(2) 3_567 .
O9 P5 O14 123.3(2) . .
O9 P5 O11 105.6(2) . .
O14 P5 O11 109.9(2) . .
O9 P5 O1 109.6(3) . 3_667
O14 P5 O1 106.0(2) . 3_667
O11 P5 O1 100.0(2) . 3_667
P2 O1 P5 133.4(3) . 3_667
P2 O2 P3 132.1(3) . .
P3 O3 Gd1 129.5(2) . .
P1 O4 P3 132.0(3) . .
P1 O5 Gd1 159.4(3) 3_667 .
P1 O6 P4 140.4(3) . .
P4 O7 Gd1 149.2(3) 4_666 .
P4 O8 Gd1 146.7(3) 2_646 .
P5 O9 Gd1 146.4(3) . 4_565
P3 O10 Gd1 174.5(3) . 3_657
P1 O11 P5 134.2(3) . .
P2 O12 P4 140.8(3) . 3_567
P2 O13 Gd1 165.2(3) 3_667 .
P5 O14 Gd1 148.8(3) . 2_656

loop_
_geom_bond_atom_site_label_1
_geom_bond_atom_site_label_2
_geom_bond_distance
_geom_bond_site_symmetry_2
Gd1 O9 2.347(4) 4_566
Gd1 O8 2.354(4) .
Gd1 O14 2.360(4) 2_646
Gd1 O7 2.391(4) .
Gd1 O10 2.427(4) 3_657
Gd1 O5 2.435(4) .
Gd1 O13 2.457(4) .
Gd1 O3 2.466(4) .
P1 O5 1.460(4) 3_667
P1 O11 1.557(4) .
P1 O4 1.560(4) .
P1 O6 1.561(4) .
P2 O13 1.464(4) 3_667
P2 O12 1.553(4) .
P2 O2 1.563(4) .
P2 O1 1.565(4) .
P3 O10 1.472(4) .
P3 O3 1.483(4) .
P3 O4 1.610(5) .
P3 O2 1.616(5) .
P4 O8 1.469(4) 2_656
P4 O7 1.475(4) 4_465
P4 O12 1.610(4) 3_567
P4 O6 1.611(4) .
P5 O9 1.469(4) .
P5 O14 1.469(4) .
P5 O11 1.596(4) .
P5 O1 1.601(4) 3_667
O1 P5 1.601(4) 3_667
O5 P1 1.460(4) 3_667
O7 P4 1.475(4) 4_666
O8 P4 1.469(4) 2_646
O9 Gd1 2.347(4) 4_565
O10 Gd1 2.427(4) 3_657
O12 P4 1.610(4) 3_567
O13 P2 1.464(4) 3_667
O14 Gd1 2.360(4) 2_656

_cod_database_fobs_code 1560871
